data_7029688
loop_
_publ_author_name
'Ma, Jing'
'Zhao, Ke-Qing'
'Walton, Mark J.'
'Wright, Joseph A.'
'Frese, Josef W. A.'
'Elsegood, Mark R. J.'
'Xing, Qifeng'
'Sun, Wen-Hua'
'Redshaw, Carl'

_publ_section_title
;
 Vanadyl complexes bearing bi-dentate phenoxyimine ligands: synthesis,
 structural studies and ethylene polymerization capability.
;
_journal_issue 22
_journal_name_full 'Dalton transactions (Cambridge, England : 2003)'
_journal_page_first 8300
_journal_page_last 8310
_journal_paper_doi 10.1039/c4dt00021h
_journal_volume 43
_journal_year 2014
_chemical_formula_moiety 'C44 H56 N2 O5 V'
_chemical_formula_sum 'C44 H56 N2 O5 V'
_chemical_formula_weight 743.85
_chemical_name_systematic
;
 ?
;
_space_group_IT_number 2
_symmetry_cell_setting triclinic
_symmetry_Int_Tables_number 2
_symmetry_space_group_name_Hall '-P 1'
_symmetry_space_group_name_H-M 'P -1'
_atom_sites_solution_hydrogens geom
_atom_sites_solution_primary direct
_atom_sites_solution_secondary difmap
_audit_creation_method SHELXL-97
_cell_angle_alpha 66.33(3)
_cell_angle_beta 67.40(3)
_cell_angle_gamma 83.36(3)
_cell_formula_units_Z 4
_cell_length_a 15.165(3)
_cell_length_b 18.182(4)
_cell_length_c 19.034(4)
_cell_measurement_reflns_used 32972
_cell_measurement_temperature 173(2)
_cell_measurement_theta_max 25.00
_cell_measurement_theta_min 1.53
_cell_volume 4433(2)
_computing_cell_refinement 'CrystalClear (Rigaku Inc., 2007)'
_computing_data_collection 'CrystalClear (Rigaku Inc., 2007)'
_computing_data_reduction 'CrystalClear (Rigaku Inc., 2007)'
_computing_molecular_graphics 'CAMERON (Watkin <i>et al</i>, 1993)'
_computing_publication_material 'SHELX97 (Sheldrick, 1997)'
_computing_structure_refinement 'SHELXL-97 (Sheldrick, 1997)'
_computing_structure_solution 'SHELXS-97 (Sheldrick, 1990)'
_diffrn_ambient_temperature 173(2)
_diffrn_measured_fraction_theta_full 0.994
_diffrn_measured_fraction_theta_max 0.994
_diffrn_measurement_device_type 'Saturn724+ CCD'
_diffrn_measurement_method '\w scans at fixed \c = 45\%'
_diffrn_radiation_monochromator graphite
_diffrn_radiation_source 'fine-focus sealed tube'
_diffrn_radiation_type MoK\a
_diffrn_radiation_wavelength 0.71073
_diffrn_reflns_av_R_equivalents 0.0497
_diffrn_reflns_av_unetI/netI 0.0657
_diffrn_reflns_limit_h_max 18
_diffrn_reflns_limit_h_min -18
_diffrn_reflns_limit_k_max 21
_diffrn_reflns_limit_k_min -21
_diffrn_reflns_limit_l_max 22
_diffrn_reflns_limit_l_min -22
_diffrn_reflns_number 32972
_diffrn_reflns_theta_full 25.00
_diffrn_reflns_theta_max 25.00
_diffrn_reflns_theta_min 1.53
_diffrn_standards_decay_% none
_diffrn_standards_interval_count none
_diffrn_standards_interval_time none
_diffrn_standards_number none
_exptl_absorpt_coefficient_mu 0.266
_exptl_absorpt_correction_T_max 1.0000
_exptl_absorpt_correction_T_min 0.6777
_exptl_absorpt_correction_type empirical
_exptl_absorpt_process_details 'SADABS (Sheldrick, 1996)'
_exptl_crystal_colour brown
_exptl_crystal_density_diffrn 1.115
_exptl_crystal_density_method 'not measured'
_exptl_crystal_description Plate
_exptl_crystal_F_000 1588
_exptl_crystal_size_max 0.406
_exptl_crystal_size_mid 0.331
_exptl_crystal_size_min 0.265
_platon_squeeze_details ' ?'
_refine_diff_density_max 0.353
_refine_diff_density_min -0.293
_refine_diff_density_rms 0.075
_refine_ls_extinction_method none
_refine_ls_goodness_of_fit_ref 1.069
_refine_ls_hydrogen_treatment constr
_refine_ls_matrix_type full
_refine_ls_number_parameters 996
_refine_ls_number_reflns 15504
_refine_ls_number_restraints 1326
_refine_ls_restrained_S_all 1.055
_refine_ls_R_factor_gt 0.0661
_refine_ls_shift/su_max 0.000
_refine_ls_shift/su_mean 0.000
_refine_ls_structure_factor_coef Fsqd
_refine_ls_weighting_details 'calc w=1/[\s^2^(Fo^2^)+(0.0793P)^2^+3.8039P] where P=(Fo^2^+2Fc^2^)/3'
_refine_ls_weighting_scheme calc
_refine_ls_wR_factor_gt 0.1710
_refine_ls_wR_factor_ref 0.1833
_reflns_number_gt 12526
_reflns_number_total 15504
_reflns_threshold_expression >2sigma(I)
_cod_data_source_file c4dt00021h2.cif
_cod_data_source_block 2
_cod_depositor_comments 'Adding full bibliography for 7029687--7029699.cif.'
_cod_original_cell_volume 4433.0(15)
_cod_database_code 7029688
_refine_ls_r_factor_ref 0.0820

loop_
_symmetry_equiv_pos_as_xyz
'x, y, z'
'-x, -y, -z'

loop_
_atom_site_label
_atom_site_type_symbol
_atom_site_fract_x
_atom_site_fract_y
_atom_site_fract_z
_atom_site_U_iso_or_equiv
_atom_site_adp_type
_atom_site_occupancy
_atom_site_symmetry_multiplicity
_atom_site_calc_flag
_atom_site_refinement_flags
_atom_site_disorder_assembly
_atom_site_disorder_group
V1 V 0.32562(3) 0.40598(3) 0.04239(3) 0.02266(14) Uani 1 1 d U . .
V2 V 0.67465(3) 0.07721(3) 0.47524(3) 0.02460(14) Uani 1 1 d U . .
C3 C 0.1072(2) 0.20073(19) 0.35156(19) 0.0325(7) Uani 1 1 d U . .
C4 C 0.9072(2) 0.2794(2) 0.1702(2) 0.0362(7) Uani 1 1 d U . .
O2 O 0.23277(14) 0.45768(11) 0.10602(12) 0.0271(5) Uani 1 1 d U . .
N2 N 0.24860(17) 0.29460(14) 0.12510(14) 0.0245(5) Uani 1 1 d U . .
O7 O 0.76088(14) 0.02298(12) 0.41094(12) 0.0285(5) Uani 1 1 d U . .
N3 N 0.60405(17) -0.03623(14) 0.55855(14) 0.0248(5) Uani 1 1 d U . .
N4 N 0.76401(18) 0.18241(15) 0.39607(15) 0.0279(6) Uani 1 1 d U . .
C10 C 0.4391(2) -0.10726(18) 0.77914(18) 0.0284(6) Uani 1 1 d U . .
N1 N 0.38366(17) 0.52178(14) -0.04596(14) 0.0236(5) Uani 1 1 d U . .
O1 O 0.42066(15) 0.37667(12) 0.06104(13) 0.0311(5) Uani 1 1 d U . .
O6 O 0.58358(15) 0.11792(12) 0.45476(13) 0.0319(5) Uani 1 1 d U . .
O8 O 0.69491(15) 0.08588(12) 0.56475(12) 0.0308(5) Uani 1 1 d U . .
O4 O 0.54853(16) 0.65174(14) -0.34519(13) 0.0390(5) Uani 1 1 d U . .
C16 C 0.5421(2) 0.59728(18) -0.26784(18) 0.0277(6) Uani 1 1 d U . .
O9 O 0.42700(16) -0.16229(14) 0.85742(13) 0.0391(6) Uani 1 1 d U . .
C19 C 0.2796(2) 0.33205(18) -0.12777(18) 0.0279(6) Uani 1 1 d U . .
O3 O 0.30800(15) 0.38774(12) -0.04325(12) 0.0293(5) Uani 1 1 d U . .
C1 C 0.4634(2) 0.53025(17) -0.12086(17) 0.0245(6) Uani 1 1 d U . .
O5 O 0.01847(17) 0.16302(16) 0.39684(14) 0.0480(6) Uani 1 1 d U . .
C1A C 0.2827(2) 0.28405(18) 0.24483(18) 0.0280(6) Uani 1 1 d U . .
H1A H 0.3417 0.3135 0.2089 0.034 Uiso 1 1 calc R . .
C1B C 0.2208(2) 0.26861(17) 0.21334(17) 0.0265(6) Uani 1 1 d U . .
C1C C 0.5235(2) -0.04252(18) 0.63324(17) 0.0255(6) Uani 1 1 d U . .
C1D C 0.5178(2) -0.10268(17) 0.70790(18) 0.0265(6) Uani 1 1 d U . .
H1D H 0.5665 -0.1404 0.7109 0.032 Uiso 1 1 calc R . .
C1E C 0.4520(2) 0.01186(19) 0.62757(19) 0.0297(7) Uani 1 1 d U . .
H1E H 0.4566 0.0528 0.5757 0.036 Uiso 1 1 calc R . .
C1F C 0.7920(2) 0.21197(18) 0.30716(18) 0.0295(7) Uani 1 1 d U . .
C1G C 0.5392(2) 0.47968(19) -0.11821(19) 0.0292(7) Uani 1 1 d U . .
H1G H 0.5378 0.4387 -0.0673 0.035 Uiso 1 1 calc R . .
C1H C 0.5808(2) 0.0450(2) 0.7559(2) 0.0405(8) Uani 1 1 d U . .
H1HA H 0.5663 0.0442 0.7103 0.061 Uiso 1 1 calc R . .
H1HB H 0.5507 0.0906 0.7697 0.061 Uiso 1 1 calc R . .
H1HC H 0.5559 -0.0052 0.8043 0.061 Uiso 1 1 calc R . .
O10 O 0.99968(17) 0.31015(16) 0.12538(14) 0.0478(6) Uani 1 1 d U . .
C1J C 0.4646(2) 0.58925(17) -0.19593(18) 0.0264(6) Uani 1 1 d U . .
H1J H 0.4126 0.6236 -0.1977 0.032 Uiso 1 1 calc R . .
C1K C 0.7266(2) 0.20649(18) 0.27445(19) 0.0299(7) Uani 1 1 d U . .
H1K H 0.6657 0.1798 0.3095 0.036 Uiso 1 1 calc R . .
C1L C 0.2557(2) 0.25517(19) 0.32993(19) 0.0311(7) Uani 1 1 d U . .
H1L H 0.2978 0.2647 0.3520 0.037 Uiso 1 1 calc R . .
C1M C 0.4147(3) 0.4304(2) -0.2346(2) 0.0439(9) Uani 1 1 d U . .
H1MA H 0.4301 0.4337 -0.1904 0.066 Uiso 1 1 calc R . .
H1MB H 0.4325 0.4817 -0.2824 0.066 Uiso 1 1 calc R . .
H1MC H 0.4503 0.3875 -0.2507 0.066 Uiso 1 1 calc R . .
C1N C 0.7703(2) -0.05191(17) 0.41559(17) 0.0245(6) Uani 1 1 d U . .
C1O C 0.1334(2) 0.22812(18) 0.26591(18) 0.0314(7) Uani 1 1 d U . .
H1O H 0.0911 0.2189 0.2439 0.038 Uiso 1 1 calc R . .
C1P C 0.1165(3) 0.4324(2) 0.2891(2) 0.0421(8) Uani 1 1 d U . .
H1PA H 0.1737 0.4120 0.2571 0.063 Uiso 1 1 calc R . .
H1PB H 0.0745 0.3871 0.3346 0.063 Uiso 1 1 calc R . .
H1PC H 0.1354 0.4653 0.3115 0.063 Uiso 1 1 calc R . .
C1Q C 0.8495(2) -0.07230(18) 0.35630(18) 0.0275(6) Uani 1 1 d U . .
C1R C 0.0641(2) 0.48308(18) 0.2336(2) 0.0338(7) Uani 1 1 d U . .
C18 C 0.6191(2) 0.54754(19) -0.2658(2) 0.0339(7) Uani 1 1 d U . .
H18 H 0.6722 0.5534 -0.3152 0.041 Uiso 1 1 calc R . .
C1S C 0.7297(2) 0.14290(18) 0.57483(18) 0.0272(6) Uani 1 1 d U . .
C1T C 0.2804(2) 0.32555(17) -0.05091(18) 0.0272(6) Uani 1 1 d U . .
C1U C 0.6172(2) 0.48972(19) -0.19099(19) 0.0324(7) Uani 1 1 d U . .
H1U H 0.6700 0.4563 -0.1892 0.039 Uiso 1 1 calc R . .
C1V C 0.2138(2) 0.53294(17) 0.09796(17) 0.0238(6) Uani 1 1 d U . .
C1W C 0.7862(2) 0.22958(18) 0.42275(19) 0.0294(7) Uani 1 1 d U . .
H1W H 0.8166 0.2797 0.3818 0.035 Uiso 1 1 calc R . .
C1X C 0.3740(2) 0.0057(2) 0.69852(19) 0.0317(7) Uani 1 1 d U . .
H1X H 0.3247 0.0428 0.6950 0.038 Uiso 1 1 calc R . .
C1Y C 0.4690(3) 0.6991(2) -0.3498(2) 0.0471(9) Uani 1 1 d U . .
H1YA H 0.4808 0.7342 -0.4076 0.071 Uiso 1 1 calc R . .
H1YB H 0.4588 0.7321 -0.3176 0.071 Uiso 1 1 calc R . .
H1YC H 0.4120 0.6641 -0.3276 0.071 Uiso 1 1 calc R . .
C1Z C 0.8822(2) 0.24679(19) 0.25563(19) 0.0329(7) Uani 1 1 d U . .
H1Z H 0.9273 0.2485 0.2784 0.039 Uiso 1 1 calc R . .
C21 C 0.8410(2) 0.27881(19) 0.13668(19) 0.0346(7) Uani 1 1 d U . .
H21 H 0.8563 0.3039 0.0787 0.041 Uiso 1 1 calc R . .
C22 C 0.2483(2) 0.25173(18) 0.01802(19) 0.0305(7) Uani 1 1 d U . .
C23 C 0.9697(2) 0.0344(2) 0.3220(2) 0.0409(8) Uani 1 1 d U . .
H23A H 0.9188 0.0600 0.3536 0.061 Uiso 1 1 calc R . .
H23B H 1.0180 0.0754 0.2767 0.061 Uiso 1 1 calc R . .
H23C H 0.9995 -0.0048 0.3584 0.061 Uiso 1 1 calc R . .
C24 C 0.2729(2) 0.59769(17) 0.03084(17) 0.0230(6) Uani 1 1 d U . .
C25 C 0.7373(3) -0.0202(2) 0.7110(2) 0.0458(9) Uani 1 1 d U . .
H25A H 0.7109 -0.0698 0.7598 0.069 Uiso 1 1 calc R . .
H25B H 0.8064 -0.0153 0.6963 0.069 Uiso 1 1 calc R . .
H25C H 0.7251 -0.0219 0.6647 0.069 Uiso 1 1 calc R . .
C26 C 0.6250(2) -0.10216(17) 0.54584(17) 0.0245(6) Uani 1 1 d U . .
H26 H 0.5843 -0.1481 0.5854 0.029 Uiso 1 1 calc R . .
C27 C 0.7029(2) -0.11370(17) 0.47854(17) 0.0244(6) Uani 1 1 d U . .
C28 C 0.3666(2) -0.05335(19) 0.77409(19) 0.0322(7) Uani 1 1 d U . .
H28 H 0.3125 -0.0572 0.8223 0.039 Uiso 1 1 calc R . .
C29 C 0.5038(3) -0.2129(2) 0.8676(2) 0.0476(9) Uani 1 1 d U . .
H29A H 0.5138 -0.2478 0.8375 0.071 Uiso 1 1 calc R . .
H29B H 0.4883 -0.2459 0.9265 0.071 Uiso 1 1 calc R . .
H29C H 0.5622 -0.1797 0.8460 0.071 Uiso 1 1 calc R . .
C2A C 0.6889(2) 0.0532(2) 0.7302(2) 0.0368(7) Uani 1 1 d U . .
C2B C 0.1176(2) 0.63081(18) 0.14603(18) 0.0275(6) Uani 1 1 d U . .
H2BA H 0.0634 0.6424 0.1858 0.033 Uiso 1 1 calc R . .
C2C C 0.7105(2) -0.19174(17) 0.47966(17) 0.0245(6) Uani 1 1 d U . .
H2C H 0.6629 -0.2317 0.5220 0.029 Uiso 1 1 calc R . .
C2D C 0.7574(2) 0.1980(2) 0.6606(2) 0.0360(7) Uani 1 1 d U . .
H2D H 0.7541 0.1918 0.7136 0.043 Uiso 1 1 calc R . .
C2E C 0.2536(2) 0.67770(17) 0.02375(18) 0.0275(6) Uani 1 1 d U . .
H2EA H 0.2956 0.7201 -0.0216 0.033 Uiso 1 1 calc R . .
C2F C 0.7923(3) -0.29978(19) 0.4281(2) 0.0372(8) Uani 1 1 d U . .
C2G C 0.1764(2) 0.69595(17) 0.08010(17) 0.0269(6) Uani 1 1 d U . .
C2H C 0.2327(2) 0.24182(17) 0.10088(18) 0.0287(7) Uani 1 1 d U . .
H2H H 0.2079 0.1905 0.1429 0.034 Uiso 1 1 calc R . .
C2I C 0.7990(2) 0.2796(2) 0.5189(2) 0.0355(7) Uani 1 1 d U . .
H2I H 0.8238 0.3288 0.4730 0.043 Uiso 1 1 calc R . .
C2J C 0.2570(2) 0.26279(19) -0.13231(19) 0.0316(7) Uani 1 1 d U . .
H2J H 0.2585 0.2666 -0.1840 0.038 Uiso 1 1 calc R . .
C2K C 0.1324(2) 0.55011(17) 0.15782(18) 0.0261(6) Uani 1 1 d U . .
C2L C 0.2265(2) 0.18382(19) 0.00892(19) 0.0339(7) Uani 1 1 d U . .
H2L H 0.2075 0.1344 0.0556 0.041 Uiso 1 1 calc R . .
C2M C 0.7524(2) 0.2411(2) 0.18906(19) 0.0349(7) Uani 1 1 d U . .
H2M H 0.7076 0.2387 0.1661 0.042 Uiso 1 1 calc R . .
C2N C 0.7709(2) 0.21639(19) 0.50668(19) 0.0310(7) Uani 1 1 d U . .
C2O C 0.3537(2) 0.58813(16) -0.03580(17) 0.0236(6) Uani 1 1 d U . .
H2O H 0.3893 0.6360 -0.0773 0.028 Uiso 1 1 calc R . .
C2P C 0.7834(2) -0.21263(18) 0.42247(18) 0.0276(6) Uani 1 1 d U . .
C2Q C 0.1696(2) 0.21298(19) 0.38384(19) 0.0348(7) Uani 1 1 d U . .
H2Q H 0.1534 0.1928 0.4419 0.042 Uiso 1 1 calc R . .
C2R C 0.8524(2) -0.15093(18) 0.36217(18) 0.0292(7) Uani 1 1 d U . .
H2R H 0.9050 -0.1643 0.3226 0.035 Uiso 1 1 calc R . .
C2S C 0.2958(3) 0.0536(2) -0.0635(3) 0.0591(11) Uani 1 1 d U . .
H2SA H 0.3578 0.0812 -0.1025 0.089 Uiso 1 1 calc R . .
H2SB H 0.2883 0.0059 -0.0728 0.089 Uiso 1 1 calc R . .
H2SC H 0.2927 0.0375 -0.0069 0.089 Uiso 1 1 calc R . .
C2T C 0.1567(2) 0.78369(18) 0.07039(19) 0.0342(7) Uani 1 1 d U . .
C2U C 0.1502(3) 0.83228(19) -0.0140(2) 0.0414(8) Uani 1 1 d U . .
H2UA H 0.2095 0.8282 -0.0575 0.062 Uiso 1 1 calc R . .
H2UB H 0.1410 0.8888 -0.0213 0.062 Uiso 1 1 calc R . .
H2UC H 0.0961 0.8111 -0.0174 0.062 Uiso 1 1 calc R . .
C2V C 0.2151(3) 0.1109(2) -0.0766(2) 0.0411(8) Uani 1 1 d U . .
C2W C 0.9275(2) -0.00841(19) 0.28662(19) 0.0313(7) Uani 1 1 d U . .
C2X C 0.2321(2) 0.18745(19) -0.0665(2) 0.0334(7) Uani 1 1 d U . .
C2Y C 0.7278(2) 0.13198(19) 0.65371(19) 0.0311(7) Uani 1 1 d U . .
C2Z C 0.7915(2) 0.2724(2) 0.5955(2) 0.0376(8) Uani 1 1 d U A .
C30 C 0.3066(3) 0.4118(2) -0.2036(2) 0.0375(8) Uani 1 1 d U . .
C31 C 0.8848(2) 0.0526(2) 0.22663(19) 0.0362(7) Uani 1 1 d U . .
H31A H 0.8613 0.0251 0.2018 0.054 Uiso 1 1 calc R . .
H31B H 0.9340 0.0937 0.1831 0.054 Uiso 1 1 calc R . .
H31C H 0.8316 0.0780 0.2566 0.054 Uiso 1 1 calc R . .
C32 C 0.2407(3) 0.8194(2) 0.0756(3) 0.0515(10) Uani 1 1 d U . .
H32A H 0.2491 0.7857 0.1276 0.077 Uiso 1 1 calc R . .
H32B H 0.2267 0.8740 0.0737 0.077 Uiso 1 1 calc R . .
H32C H 0.2994 0.8210 0.0290 0.077 Uiso 1 1 calc R . .
C33 C -0.0220(3) 0.5171(2) 0.2848(2) 0.0477(9) Uani 1 1 d U . .
H33A H -0.0639 0.4726 0.3319 0.072 Uiso 1 1 calc R . .
H33B H -0.0575 0.5499 0.2503 0.072 Uiso 1 1 calc R . .
H33C H 0.0005 0.5503 0.3048 0.072 Uiso 1 1 calc R . .
C34 C 0.7074(3) 0.0514(2) 0.8048(2) 0.0499(10) Uani 1 1 d U . .
H34A H 0.6748 0.0955 0.8204 0.075 Uiso 1 1 calc R . .
H34B H 0.7762 0.0577 0.7902 0.075 Uiso 1 1 calc R . .
H34C H 0.6828 0.0000 0.8513 0.075 Uiso 1 1 calc R . .
C35 C 0.0246(2) 0.4310(2) 0.2048(2) 0.0456(9) Uani 1 1 d U . .
H35A H 0.0774 0.4052 0.1750 0.068 Uiso 1 1 calc R . .
H35B H -0.0079 0.4649 0.1681 0.068 Uiso 1 1 calc R . .
H35C H -0.0209 0.3897 0.2529 0.068 Uiso 1 1 calc R . .
C36 C 1.0102(3) -0.0462(2) 0.2371(2) 0.0490(10) Uani 1 1 d U . .
H36A H 1.0372 -0.0875 0.2745 0.074 Uiso 1 1 calc R . .
H36B H 1.0598 -0.0045 0.1953 0.074 Uiso 1 1 calc R . .
H36C H 0.9866 -0.0707 0.2099 0.074 Uiso 1 1 calc R . .
C37 C 0.2500(3) 0.4808(2) -0.1844(2) 0.0480(9) Uani 1 1 d U . .
H37A H 0.1816 0.4693 -0.1673 0.072 Uiso 1 1 calc R . .
H37B H 0.2703 0.5307 -0.2338 0.072 Uiso 1 1 calc R . .
H37C H 0.2616 0.4867 -0.1397 0.072 Uiso 1 1 calc R . .
C38 C 0.2869(3) 0.4071(2) -0.2754(2) 0.0509(10) Uani 1 1 d U . .
H38A H 0.3251 0.3655 -0.2920 0.076 Uiso 1 1 calc R . .
H38B H 0.3042 0.4591 -0.3223 0.076 Uiso 1 1 calc R . .
H38C H 0.2188 0.3938 -0.2574 0.076 Uiso 1 1 calc R . .
C39 C -0.0060(3) 0.1225(3) 0.4835(2) 0.0543(10) Uani 1 1 d U . .
H39A H 0.0416 0.0826 0.4944 0.081 Uiso 1 1 calc R . .
H39B H -0.0692 0.0953 0.5085 0.081 Uiso 1 1 calc R . .
H39C H -0.0071 0.1615 0.5074 0.081 Uiso 1 1 calc R . .
C3A C 0.1191(3) 0.0695(2) -0.0122(3) 0.0599(11) Uani 1 1 d U . .
H3AA H 0.1089 0.0208 -0.0189 0.090 Uiso 1 1 calc R . .
H3AB H 0.0677 0.1061 -0.0198 0.090 Uiso 1 1 calc R . .
H3AC H 0.1189 0.0550 0.0433 0.090 Uiso 1 1 calc R . .
C3B C 0.0634(3) 0.7914(2) 0.1360(2) 0.0507(10) Uani 1 1 d U . .
H3BA H 0.0107 0.7659 0.1349 0.076 Uiso 1 1 calc R . .
H3BB H 0.0516 0.8484 0.1248 0.076 Uiso 1 1 calc R . .
H3BC H 0.0679 0.7648 0.1905 0.076 Uiso 1 1 calc R . .
C3C C 0.8161(3) 0.3432(3) 0.6102(2) 0.0575(10) Uani 1 1 d DU . .
C3D C 0.8629(3) -0.3059(2) 0.3479(2) 0.0536(10) Uani 1 1 d U . .
H3DA H 0.8430 -0.2719 0.3020 0.080 Uiso 1 1 calc R . .
H3DB H 0.8639 -0.3618 0.3532 0.080 Uiso 1 1 calc R . .
H3DC H 0.9270 -0.2878 0.3370 0.080 Uiso 1 1 calc R . .
C3E C 0.2157(3) 0.1290(2) -0.1625(2) 0.0530(10) Uani 1 1 d U . .
H3EA H 0.2784 0.1528 -0.2043 0.080 Uiso 1 1 calc R . .
H3EB H 0.1661 0.1667 -0.1725 0.080 Uiso 1 1 calc R . .
H3EC H 0.2032 0.0790 -0.1657 0.080 Uiso 1 1 calc R . .
C3F C 0.6960(3) -0.3369(3) 0.4476(3) 0.0666(12) Uani 1 1 d U . .
H3FA H 0.6519 -0.3407 0.5026 0.100 Uiso 1 1 calc R . .
H3FB H 0.7049 -0.3907 0.4465 0.100 Uiso 1 1 calc R . .
H3FC H 0.6693 -0.3029 0.4063 0.100 Uiso 1 1 calc R . .
C2 C 0.8270(4) -0.3487(2) 0.4991(2) 0.0640(12) Uani 1 1 d U . .
H2A H 0.8907 -0.3279 0.4860 0.096 Uiso 1 1 calc R . .
H2B H 0.8301 -0.4053 0.5064 0.096 Uiso 1 1 calc R . .
H2E H 0.7824 -0.3439 0.5503 0.096 Uiso 1 1 calc R . .
C5 C 1.0260(3) 0.3557(3) 0.0394(2) 0.0603(11) Uani 1 1 d U . .
H5A H 1.0216 0.3211 0.0124 0.091 Uiso 1 1 calc R . .
H5B H 1.0918 0.3776 0.0161 0.091 Uiso 1 1 calc R . .
H5C H 0.9827 0.4000 0.0302 0.091 Uiso 1 1 calc R . .
C6 C 0.8677(7) 0.4109(6) 0.5320(6) 0.064(2) Uani 0.605(7) 1 d PDU A 1
H6A H 0.9290 0.3931 0.5024 0.096 Uiso 0.605(7) 1 calc PR A 1
H6B H 0.8791 0.4555 0.5443 0.096 Uiso 0.605(7) 1 calc PR A 1
H6C H 0.8291 0.4289 0.4974 0.096 Uiso 0.605(7) 1 calc PR A 1
C7 C 0.8884(6) 0.3088(5) 0.6582(5) 0.069(2) Uani 0.605(7) 1 d PDU A 1
H7A H 0.8586 0.2610 0.7082 0.104 Uiso 0.605(7) 1 calc PR A 1
H7B H 0.9032 0.3500 0.6735 0.104 Uiso 0.605(7) 1 calc PR A 1
H7C H 0.9475 0.2943 0.6222 0.104 Uiso 0.605(7) 1 calc PR A 1
C8 C 0.7298(7) 0.3643(6) 0.6671(6) 0.087(2) Uani 0.605(7) 1 d PDU A 1
H8A H 0.6839 0.3867 0.6398 0.131 Uiso 0.605(7) 1 calc PR A 1
H8B H 0.7470 0.4044 0.6825 0.131 Uiso 0.605(7) 1 calc PR A 1
H8C H 0.7009 0.3161 0.7167 0.131 Uiso 0.605(7) 1 calc PR A 1
C8A C 0.7296(9) 0.4064(8) 0.6005(10) 0.082(3) Uani 0.395(7) 1 d PDU A 2
H8AA H 0.7392 0.4345 0.5419 0.123 Uiso 0.395(7) 1 calc PR A 2
H8AB H 0.7306 0.4457 0.6234 0.123 Uiso 0.395(7) 1 calc PR A 2
H8AC H 0.6677 0.3765 0.6304 0.123 Uiso 0.395(7) 1 calc PR A 2
C7A C 0.8144(12) 0.3280(8) 0.6938(7) 0.081(3) Uani 0.395(7) 1 d PDU A 2
H7AA H 0.7486 0.3144 0.7341 0.122 Uiso 0.395(7) 1 calc PR A 2
H7AB H 0.8384 0.3763 0.6927 0.122 Uiso 0.395(7) 1 calc PR A 2
H7AC H 0.8549 0.2832 0.7095 0.122 Uiso 0.395(7) 1 calc PR A 2
C6A C 0.9004(10) 0.3961(11) 0.5406(10) 0.064(3) Uani 0.395(7) 1 d PDU A 2
H6AA H 0.9564 0.3635 0.5306 0.095 Uiso 0.395(7) 1 calc PR A 2
H6AB H 0.9138 0.4380 0.5556 0.095 Uiso 0.395(7) 1 calc PR A 2
H6AC H 0.8856 0.4210 0.4905 0.095 Uiso 0.395(7) 1 calc PR A 2

loop_
_atom_site_aniso_label
_atom_site_aniso_U_11
_atom_site_aniso_U_22
_atom_site_aniso_U_33
_atom_site_aniso_U_23
_atom_site_aniso_U_13
_atom_site_aniso_U_12
V1 0.0271(3) 0.0197(2) 0.0200(3) -0.0076(2) -0.0074(2) 0.00012(19)
V2 0.0254(3) 0.0254(3) 0.0220(3) -0.0105(2) -0.0059(2) -0.0007(2)
C3 0.0319(16) 0.0329(16) 0.0256(15) -0.0073(13) -0.0063(13) -0.0031(13)
C4 0.0374(17) 0.0358(17) 0.0290(16) -0.0115(14) -0.0046(14) -0.0075(13)
O2 0.0297(11) 0.0216(10) 0.0239(10) -0.0081(8) -0.0039(9) -0.0003(8)
N2 0.0288(13) 0.0249(12) 0.0208(12) -0.0094(10) -0.0098(10) 0.0013(10)
O7 0.0281(11) 0.0272(11) 0.0253(10) -0.0100(9) -0.0041(9) -0.0028(8)
N3 0.0219(12) 0.0300(13) 0.0205(12) -0.0112(10) -0.0045(10) 0.0012(10)
N4 0.0301(13) 0.0292(13) 0.0224(12) -0.0102(11) -0.0071(11) -0.0008(10)
C10 0.0269(15) 0.0293(15) 0.0227(14) -0.0094(12) -0.0026(12) -0.0028(12)
N1 0.0286(13) 0.0233(12) 0.0191(11) -0.0083(10) -0.0089(10) 0.0009(10)
O1 0.0300(11) 0.0282(11) 0.0288(11) -0.0042(9) -0.0113(9) -0.0002(9)
O6 0.0281(11) 0.0310(11) 0.0296(11) -0.0089(9) -0.0058(9) -0.0025(9)
O8 0.0370(12) 0.0289(11) 0.0256(11) -0.0103(9) -0.0092(9) -0.0049(9)
O4 0.0362(13) 0.0400(13) 0.0236(11) -0.0029(10) -0.0033(10) 0.0009(10)
C16 0.0299(16) 0.0276(15) 0.0211(14) -0.0078(12) -0.0052(12) -0.0038(12)
O9 0.0354(12) 0.0378(13) 0.0252(11) -0.0042(10) -0.0012(10) 0.0037(10)
C19 0.0298(15) 0.0306(15) 0.0255(14) -0.0120(13) -0.0102(12) -0.0029(12)
O3 0.0412(12) 0.0252(11) 0.0235(10) -0.0095(9) -0.0123(9) -0.0042(9)
C1 0.0286(15) 0.0223(13) 0.0203(13) -0.0100(11) -0.0036(12) -0.0032(11)
O5 0.0413(14) 0.0595(16) 0.0292(12) -0.0038(11) -0.0075(11) -0.0174(12)
C1A 0.0293(15) 0.0281(15) 0.0271(15) -0.0099(12) -0.0119(13) 0.0011(12)
C1B 0.0341(16) 0.0208(14) 0.0204(14) -0.0050(11) -0.0089(12) 0.0015(11)
C1C 0.0243(14) 0.0292(15) 0.0229(14) -0.0134(12) -0.0046(12) -0.0013(11)
C1D 0.0233(15) 0.0269(15) 0.0273(15) -0.0133(12) -0.0044(12) 0.0007(11)
C1E 0.0270(15) 0.0379(17) 0.0254(15) -0.0138(13) -0.0095(13) 0.0013(12)
C1F 0.0373(16) 0.0245(14) 0.0267(15) -0.0108(12) -0.0104(13) -0.0011(12)
C1G 0.0306(16) 0.0326(16) 0.0259(15) -0.0124(13) -0.0108(13) 0.0007(12)
C1H 0.0391(19) 0.050(2) 0.0321(17) -0.0154(15) -0.0111(15) -0.0069(15)
O10 0.0428(14) 0.0629(16) 0.0284(12) -0.0112(11) -0.0046(11) -0.0203(12)
C1J 0.0271(15) 0.0245(14) 0.0270(15) -0.0115(12) -0.0077(12) 0.0006(11)
C1K 0.0302(16) 0.0313(16) 0.0286(15) -0.0126(13) -0.0095(13) -0.0019(12)
C1L 0.0331(16) 0.0350(16) 0.0277(15) -0.0116(13) -0.0148(13) 0.0026(13)
C1M 0.053(2) 0.0432(19) 0.0315(17) -0.0107(15) -0.0094(16) -0.0180(16)
C1N 0.0265(14) 0.0271(14) 0.0209(13) -0.0105(12) -0.0088(12) 0.0030(11)
C1O 0.0369(17) 0.0311(16) 0.0274(15) -0.0085(13) -0.0151(14) -0.0026(13)
C1P 0.051(2) 0.0319(17) 0.0259(16) -0.0036(14) -0.0030(15) -0.0017(15)
C1Q 0.0260(15) 0.0329(15) 0.0210(14) -0.0090(12) -0.0073(12) 0.0005(12)
C1R 0.0289(16) 0.0272(15) 0.0338(16) -0.0113(13) 0.0002(13) -0.0020(12)
C18 0.0288(16) 0.0371(17) 0.0281(16) -0.0133(14) -0.0009(13) -0.0028(13)
C1S 0.0275(15) 0.0284(15) 0.0282(15) -0.0140(12) -0.0095(12) 0.0005(12)
C1T 0.0334(16) 0.0243(14) 0.0252(14) -0.0119(12) -0.0087(13) -0.0024(12)
C1U 0.0294(16) 0.0359(16) 0.0345(16) -0.0162(14) -0.0121(14) 0.0028(13)
C1V 0.0278(15) 0.0229(14) 0.0238(14) -0.0111(12) -0.0108(12) 0.0014(11)
C1W 0.0330(16) 0.0269(15) 0.0268(15) -0.0095(12) -0.0084(13) -0.0061(12)
C1X 0.0253(15) 0.0414(17) 0.0296(15) -0.0175(14) -0.0084(13) 0.0047(13)
C1Y 0.042(2) 0.046(2) 0.0326(18) -0.0007(16) -0.0087(16) 0.0016(16)
C1Z 0.0355(17) 0.0365(17) 0.0267(15) -0.0133(13) -0.0090(13) -0.0036(13)
C21 0.0453(19) 0.0340(17) 0.0234(15) -0.0104(13) -0.0121(14) -0.0002(14)
C22 0.0376(17) 0.0260(15) 0.0277(15) -0.0116(12) -0.0100(13) -0.0015(12)
C23 0.0304(17) 0.0452(19) 0.0370(18) -0.0091(15) -0.0065(15) -0.0087(14)
C24 0.0270(15) 0.0239(14) 0.0194(13) -0.0090(11) -0.0098(12) 0.0022(11)
C25 0.046(2) 0.0417(19) 0.0414(19) -0.0063(16) -0.0186(17) 0.0023(16)
C26 0.0260(15) 0.0248(14) 0.0226(14) -0.0093(12) -0.0079(12) -0.0023(11)
C27 0.0261(14) 0.0297(15) 0.0195(13) -0.0108(12) -0.0089(12) -0.0003(11)
C28 0.0274(16) 0.0391(17) 0.0261(15) -0.0153(13) -0.0026(13) -0.0006(13)
C29 0.042(2) 0.045(2) 0.0336(18) -0.0040(16) -0.0049(16) 0.0064(16)
C2A 0.0394(17) 0.0408(17) 0.0291(16) -0.0083(14) -0.0157(14) -0.0037(14)
C2B 0.0259(15) 0.0302(15) 0.0252(14) -0.0125(12) -0.0067(12) 0.0021(12)
C2C 0.0271(15) 0.0256(14) 0.0195(13) -0.0077(12) -0.0085(12) 0.0009(11)
C2D 0.0383(18) 0.0465(19) 0.0302(16) -0.0172(15) -0.0156(14) -0.0049(14)
C2E 0.0348(16) 0.0233(14) 0.0221(14) -0.0082(12) -0.0083(13) -0.0009(12)
C2F 0.0467(19) 0.0314(16) 0.0306(16) -0.0162(13) -0.0082(14) 0.0061(14)
C2G 0.0342(16) 0.0248(14) 0.0205(14) -0.0087(12) -0.0088(12) 0.0011(12)
C2H 0.0355(16) 0.0226(14) 0.0276(15) -0.0097(12) -0.0100(13) -0.0033(12)
C2I 0.0410(18) 0.0343(17) 0.0300(16) -0.0133(14) -0.0090(14) -0.0056(14)
C2J 0.0378(17) 0.0348(16) 0.0263(15) -0.0143(13) -0.0118(13) -0.0045(13)
C2K 0.0268(15) 0.0256(14) 0.0224(14) -0.0079(12) -0.0067(12) 0.0003(11)
C2L 0.0433(18) 0.0258(15) 0.0282(15) -0.0093(13) -0.0084(14) -0.0047(13)
C2M 0.0390(18) 0.0387(17) 0.0278(16) -0.0124(14) -0.0133(14) -0.0002(14)
C2N 0.0357(17) 0.0302(15) 0.0258(15) -0.0108(13) -0.0092(13) -0.0023(13)
C2O 0.0297(15) 0.0205(13) 0.0193(13) -0.0064(11) -0.0090(12) 0.0003(11)
C2P 0.0297(15) 0.0284(15) 0.0225(14) -0.0100(12) -0.0078(12) 0.0027(12)
C2Q 0.0436(18) 0.0369(17) 0.0207(14) -0.0068(13) -0.0134(14) 0.0022(14)
C2R 0.0241(15) 0.0337(16) 0.0249(15) -0.0149(13) -0.0013(12) 0.0043(12)
C2S 0.076(3) 0.044(2) 0.073(3) -0.035(2) -0.031(2) 0.0090(19)
C2T 0.0473(18) 0.0231(15) 0.0289(15) -0.0123(12) -0.0088(14) 0.0023(13)
C2U 0.059(2) 0.0249(16) 0.0341(18) -0.0108(14) -0.0138(16) 0.0106(15)
C2V 0.055(2) 0.0324(17) 0.0426(18) -0.0214(15) -0.0169(16) -0.0013(14)
C2W 0.0251(15) 0.0328(16) 0.0252(15) -0.0088(13) 0.0003(12) -0.0029(12)
C2X 0.0389(17) 0.0330(16) 0.0323(16) -0.0168(13) -0.0114(14) -0.0037(13)
C2Y 0.0272(15) 0.0364(16) 0.0290(15) -0.0110(13) -0.0103(13) -0.0031(12)
C2Z 0.0414(18) 0.0428(18) 0.0349(17) -0.0188(15) -0.0137(14) -0.0087(14)
C30 0.0509(19) 0.0355(17) 0.0279(15) -0.0090(13) -0.0168(14) -0.0086(14)
C31 0.0364(18) 0.0355(17) 0.0262(16) -0.0085(14) -0.0039(14) -0.0016(14)
C32 0.067(2) 0.0362(19) 0.055(2) -0.0214(17) -0.022(2) -0.0005(17)
C33 0.041(2) 0.0345(18) 0.043(2) -0.0084(16) 0.0036(16) -0.0018(15)
C34 0.054(2) 0.061(2) 0.0305(18) -0.0061(17) -0.0200(17) -0.0132(18)
C35 0.0311(18) 0.0382(19) 0.056(2) -0.0184(17) -0.0019(16) -0.0077(14)
C36 0.0329(19) 0.043(2) 0.044(2) -0.0122(17) 0.0101(16) -0.0020(15)
C37 0.061(2) 0.0376(19) 0.045(2) -0.0102(16) -0.0247(18) 0.0005(17)
C38 0.071(3) 0.050(2) 0.0340(18) -0.0072(16) -0.0254(18) -0.0164(18)
C39 0.047(2) 0.066(2) 0.0259(17) -0.0013(17) -0.0040(16) -0.0082(18)
C3A 0.070(3) 0.047(2) 0.062(2) -0.030(2) -0.008(2) -0.0179(19)
C3B 0.064(2) 0.0292(17) 0.0382(19) -0.0145(15) 0.0026(18) 0.0076(16)
C3C 0.077(2) 0.060(2) 0.0487(19) -0.0313(17) -0.0189(18) -0.0205(18)
C3D 0.070(3) 0.0378(19) 0.0378(19) -0.0194(16) -0.0014(18) 0.0064(18)
C3E 0.083(3) 0.041(2) 0.052(2) -0.0265(18) -0.031(2) -0.0054(19)
C3F 0.063(3) 0.055(2) 0.083(3) -0.045(2) -0.008(2) -0.006(2)
C2 0.101(3) 0.035(2) 0.046(2) -0.0104(17) -0.027(2) 0.020(2)
C5 0.051(2) 0.071(3) 0.035(2) -0.0046(19) -0.0015(18) -0.018(2)
C6 0.083(5) 0.052(4) 0.069(4) -0.028(3) -0.031(4) -0.016(4)
C7 0.080(4) 0.072(4) 0.068(4) -0.021(3) -0.037(3) -0.027(3)
C8 0.100(4) 0.073(4) 0.089(4) -0.054(3) -0.008(4) -0.008(3)
C8A 0.093(5) 0.068(5) 0.087(5) -0.043(4) -0.019(5) -0.009(4)
C7A 0.102(5) 0.076(5) 0.072(4) -0.035(4) -0.026(4) -0.021(4)
C6A 0.075(6) 0.061(5) 0.068(5) -0.032(4) -0.026(5) -0.022(5)

loop_
_atom_type_symbol
_atom_type_description
_atom_type_scat_dispersion_real
_atom_type_scat_dispersion_imag
_atom_type_scat_source
C C 0.0033 0.0016 'International Tables Vol C Tables 4.2.6.8 and 6.1.1.4'
H H 0.0000 0.0000 'International Tables Vol C Tables 4.2.6.8 and 6.1.1.4'
N N 0.0061 0.0033 'International Tables Vol C Tables 4.2.6.8 and 6.1.1.4'
O O 0.0106 0.0060 'International Tables Vol C Tables 4.2.6.8 and 6.1.1.4'
V V 0.3005 0.5294 'International Tables Vol C Tables 4.2.6.8 and 6.1.1.4'

loop_
_geom_angle_atom_site_label_1
_geom_angle_atom_site_label_2
_geom_angle_atom_site_label_3
_geom_angle
O1 V1 O3 118.77(11)
O1 V1 O2 119.60(10)
O3 V1 O2 121.64(10)
O1 V1 N1 95.17(10)
O3 V1 N1 87.50(9)
O2 V1 N1 87.66(9)
O1 V1 N2 93.78(10)
O3 V1 N2 87.02(9)
O2 V1 N2 89.09(9)
N1 V1 N2 170.94(9)
O6 V2 O7 120.55(10)
O6 V2 O8 118.12(11)
O7 V2 O8 121.32(10)
O6 V2 N4 93.53(11)
O7 V2 N4 88.19(9)
O8 V2 N4 87.65(9)
O6 V2 N3 95.35(10)
O7 V2 N3 87.31(9)
O8 V2 N3 88.16(9)
N4 V2 N3 171.12(10)
O5 C3 C2Q 125.5(3)
O5 C3 C1O 114.5(3)
C2Q C3 C1O 120.1(3)
O10 C4 C21 125.0(3)
O10 C4 C1Z 114.8(3)
C21 C4 C1Z 120.2(3)
C1V O2 V1 135.78(18)
C2H N2 C1B 115.2(2)
C2H N2 V1 123.3(2)
C1B N2 V1 121.03(18)
C1N O7 V2 135.97(18)
C26 N3 C1C 115.8(2)
C26 N3 V2 124.36(19)
C1C N3 V2 119.81(18)
C1W N4 C1F 115.5(3)
C1W N4 V2 122.9(2)
C1F N4 V2 120.97(19)
O9 C10 C28 115.2(3)
O9 C10 C1D 124.5(3)
C28 C10 C1D 120.3(3)
C2O N1 C1 116.0(2)
C2O N1 V1 123.86(19)
C1 N1 V1 120.08(18)
C1S O8 V2 134.96(19)
C16 O4 C1Y 116.7(2)
O4 C16 C1J 123.8(3)
O4 C16 C18 115.4(3)
C1J C16 C18 120.7(3)
C10 O9 C29 117.6(2)
C2J C19 C1T 117.4(3)
C2J C19 C30 121.2(3)
C1T C19 C30 121.3(3)
C1T O3 V1 135.76(19)
C1G C1 C1J 120.3(3)
C1G C1 N1 119.8(3)
C1J C1 N1 119.9(3)
C3 O5 C39 117.1(3)
C1L C1A C1B 118.2(3)
C1L C1A H1A 120.9
C1B C1A H1A 120.9
C1O C1B C1A 120.6(3)
C1O C1B N2 119.7(3)
C1A C1B N2 119.7(3)
C1D C1C C1E 121.2(3)
C1D C1C N3 120.1(3)
C1E C1C N3 118.6(3)
C1C C1D C10 118.9(3)
C1C C1D H1D 120.5
C10 C1D H1D 120.5
C1C C1E C1X 119.1(3)
C1C C1E H1E 120.5
C1X C1E H1E 120.5
C1Z C1F C1K 120.4(3)
C1Z C1F N4 120.2(3)
C1K C1F N4 119.4(3)
C1 C1G C1U 119.3(3)
C1 C1G H1G 120.4
C1U C1G H1G 120.4
C2A C1H H1HA 109.5
C2A C1H H1HB 109.5
H1HA C1H H1HB 109.5
C2A C1H H1HC 109.5
H1HA C1H H1HC 109.5
H1HB C1H H1HC 109.5
C4 O10 C5 118.1(3)
C16 C1J C1 119.5(3)
C16 C1J H1J 120.3
C1 C1J H1J 120.3
C1F C1K C2M 118.3(3)
C1F C1K H1K 120.8
C2M C1K H1K 120.8
C2Q C1L C1A 122.3(3)
C2Q C1L H1L 118.9
C1A C1L H1L 118.9
C30 C1M H1MA 109.5
C30 C1M H1MB 109.5
H1MA C1M H1MB 109.5
C30 C1M H1MC 109.5
H1MA C1M H1MC 109.5
H1MB C1M H1MC 109.5
O7 C1N C27 121.3(2)
O7 C1N C1Q 120.6(3)
C27 C1N C1Q 118.1(3)
C1B C1O C3 120.0(3)
C1B C1O H1O 120.0
C3 C1O H1O 120.0
C1R C1P H1PA 109.5
C1R C1P H1PB 109.5
H1PA C1P H1PB 109.5
C1R C1P H1PC 109.5
H1PA C1P H1PC 109.5
H1PB C1P H1PC 109.5
C2R C1Q C1N 117.7(3)
C2R C1Q C2W 121.1(3)
C1N C1Q C2W 121.2(3)
C1P C1R C33 107.8(3)
C1P C1R C35 110.5(3)
C33 C1R C35 107.1(3)
C1P C1R C2K 109.8(3)
C33 C1R C2K 112.0(3)
C35 C1R C2K 109.5(3)
C1U C18 C16 119.2(3)
C1U C18 H18 120.4
C16 C18 H18 120.4
O8 C1S C2Y 120.8(3)
O8 C1S C2N 120.8(3)
C2Y C1S C2N 118.4(3)
O3 C1T C22 120.6(3)
O3 C1T C19 121.0(3)
C22 C1T C19 118.4(3)
C18 C1U C1G 121.0(3)
C18 C1U H1U 119.5
C1G C1U H1U 119.5
O2 C1V C24 121.2(3)
O2 C1V C2K 120.4(3)
C24 C1V C2K 118.4(3)
N4 C1W C2N 128.6(3)
N4 C1W H1W 115.7
C2N C1W H1W 115.7
C28 C1X C1E 121.1(3)
C28 C1X H1X 119.5
C1E C1X H1X 119.5
O4 C1Y H1YA 109.5
O4 C1Y H1YB 109.5
H1YA C1Y H1YB 109.5
O4 C1Y H1YC 109.5
H1YA C1Y H1YC 109.5
H1YB C1Y H1YC 109.5
C1F C1Z C4 120.2(3)
C1F C1Z H1Z 119.9
C4 C1Z H1Z 119.9
C2M C21 C4 118.7(3)
C2M C21 H21 120.6
C4 C21 H21 120.6
C2L C22 C1T 120.8(3)
C2L C22 C2H 116.0(3)
C1T C22 C2H 123.1(3)
C2W C23 H23A 109.5
C2W C23 H23B 109.5
H23A C23 H23B 109.5
C2W C23 H23C 109.5
H23A C23 H23C 109.5
H23B C23 H23C 109.5
C1V C24 C2E 120.9(3)
C1V C24 C2O 123.4(3)
C2E C24 C2O 115.7(3)
C2A C25 H25A 109.5
C2A C25 H25B 109.5
H25A C25 H25B 109.5
C2A C25 H25C 109.5
H25A C25 H25C 109.5
H25B C25 H25C 109.5
N3 C26 C27 127.4(3)
N3 C26 H26 116.3
C27 C26 H26 116.3
C2C C27 C1N 120.6(3)
C2C C27 C26 116.2(3)
C1N C27 C26 123.2(3)
C1X C28 C10 119.4(3)
C1X C28 H28 120.3
C10 C28 H28 120.3
O9 C29 H29A 109.5
O9 C29 H29B 109.5
H29A C29 H29B 109.5
O9 C29 H29C 109.5
H29A C29 H29C 109.5
H29B C29 H29C 109.5
C1H C2A C34 107.1(3)
C1H C2A C2Y 109.3(3)
C34 C2A C2Y 112.4(3)
C1H C2A C25 110.0(3)
C34 C2A C25 107.4(3)
C2Y C2A C25 110.5(3)
C2K C2B C2G 125.1(3)
C2K C2B H2BA 117.5
C2G C2B H2BA 117.5
C2P C2C C27 122.7(3)
C2P C2C H2C 118.6
C27 C2C H2C 118.6
C2Y C2D C2Z 124.9(3)
C2Y C2D H2D 117.5
C2Z C2D H2D 117.5
C2G C2E C24 122.0(3)
C2G C2E H2EA 119.0
C24 C2E H2EA 119.0
C3F C2F C3D 107.8(3)
C3F C2F C2P 111.5(3)
C3D C2F C2P 112.2(3)
C3F C2F C2 108.3(3)
C3D C2F C2 109.6(3)
C2P C2F C2 107.4(3)
C2E C2G C2B 116.3(3)
C2E C2G C2T 120.9(3)
C2B C2G C2T 122.8(3)
N2 C2H C22 127.8(3)
N2 C2H H2H 116.1
C22 C2H H2H 116.1
C2Z C2I C2N 121.6(3)
C2Z C2I H2I 119.2
C2N C2I H2I 119.2
C19 C2J C2X 125.1(3)
C19 C2J H2J 117.5
C2X C2J H2J 117.5
C2B C2K C1V 117.3(3)
C2B C2K C1R 120.7(3)
C1V C2K C1R 122.0(3)
C2X C2L C22 121.3(3)
C2X C2L H2L 119.3
C22 C2L H2L 119.3
C21 C2M C1K 122.0(3)
C21 C2M H2M 119.0
C1K C2M H2M 119.0
C2I C2N C1S 120.6(3)
C2I C2N C1W 116.8(3)
C1S C2N C1W 122.6(3)
N1 C2O C24 127.8(3)
N1 C2O H2O 116.1
C24 C2O H2O 116.1
C2C C2P C2R 115.8(3)
C2C C2P C2F 121.4(3)
C2R C2P C2F 122.7(3)
C1L C2Q C3 118.8(3)
C1L C2Q H2Q 120.6
C3 C2Q H2Q 120.6
C1Q C2R C2P 124.9(3)
C1Q C2R H2R 117.5
C2P C2R H2R 117.5
C2V C2S H2SA 109.5
C2V C2S H2SB 109.5
H2SA C2S H2SB 109.5
C2V C2S H2SC 109.5
H2SA C2S H2SC 109.5
H2SB C2S H2SC 109.5
C3B C2T C2U 107.8(3)
C3B C2T C2G 112.5(3)
C2U C2T C2G 109.5(3)
C3B C2T C32 109.4(3)
C2U C2T C32 108.8(3)
C2G C2T C32 108.7(3)
C2T C2U H2UA 109.5
C2T C2U H2UB 109.5
H2UA C2U H2UB 109.5
C2T C2U H2UC 109.5
H2UA C2U H2UC 109.5
H2UB C2U H2UC 109.5
C3A C2V C3E 108.6(3)
C3A C2V C2S 109.3(3)
C3E C2V C2S 108.4(3)
C3A C2V C2X 110.0(3)
C3E C2V C2X 112.3(3)
C2S C2V C2X 108.2(3)
C31 C2W C23 110.1(3)
C31 C2W C36 107.6(3)
C23 C2W C36 107.1(3)
C31 C2W C1Q 109.5(3)
C23 C2W C1Q 110.9(3)
C36 C2W C1Q 111.6(3)
C2L C2X C2J 116.6(3)
C2L C2X C2V 120.5(3)
C2J C2X C2V 122.9(3)
C2D C2Y C1S 117.0(3)
C2D C2Y C2A 120.7(3)
C1S C2Y C2A 122.2(3)
C2I C2Z C2D 117.0(3)
C2I C2Z C3C 121.8(3)
C2D C2Z C3C 121.2(3)
C37 C30 C19 111.9(3)
C37 C30 C1M 110.4(3)
C19 C30 C1M 108.8(3)
C37 C30 C38 106.7(3)
C19 C30 C38 111.7(3)
C1M C30 C38 107.1(3)
C2W C31 H31A 109.5
C2W C31 H31B 109.5
H31A C31 H31B 109.5
C2W C31 H31C 109.5
H31A C31 H31C 109.5
H31B C31 H31C 109.5
C2T C32 H32A 109.5
C2T C32 H32B 109.5
H32A C32 H32B 109.5
C2T C32 H32C 109.5
H32A C32 H32C 109.5
H32B C32 H32C 109.5
C1R C33 H33A 109.5
C1R C33 H33B 109.5
H33A C33 H33B 109.5
C1R C33 H33C 109.5
H33A C33 H33C 109.5
H33B C33 H33C 109.5
C2A C34 H34A 109.5
C2A C34 H34B 109.5
H34A C34 H34B 109.5
C2A C34 H34C 109.5
H34A C34 H34C 109.5
H34B C34 H34C 109.5
C1R C35 H35A 109.5
C1R C35 H35B 109.5
H35A C35 H35B 109.5
C1R C35 H35C 109.5
H35A C35 H35C 109.5
H35B C35 H35C 109.5
C2W C36 H36A 109.5
C2W C36 H36B 109.5
H36A C36 H36B 109.5
C2W C36 H36C 109.5
H36A C36 H36C 109.5
H36B C36 H36C 109.5
C30 C37 H37A 109.5
C30 C37 H37B 109.5
H37A C37 H37B 109.5
C30 C37 H37C 109.5
H37A C37 H37C 109.5
H37B C37 H37C 109.5
C30 C38 H38A 109.5
C30 C38 H38B 109.5
H38A C38 H38B 109.5
C30 C38 H38C 109.5
H38A C38 H38C 109.5
H38B C38 H38C 109.5
O5 C39 H39A 109.5
O5 C39 H39B 109.5
H39A C39 H39B 109.5
O5 C39 H39C 109.5
H39A C39 H39C 109.5
H39B C39 H39C 109.5
C2V C3A H3AA 109.5
C2V C3A H3AB 109.5
H3AA C3A H3AB 109.5
C2V C3A H3AC 109.5
H3AA C3A H3AC 109.5
H3AB C3A H3AC 109.5
C2T C3B H3BA 109.5
C2T C3B H3BB 109.5
H3BA C3B H3BB 109.5
C2T C3B H3BC 109.5
H3BA C3B H3BC 109.5
H3BB C3B H3BC 109.5
C8 C3C C6 115.4(7)
C8 C3C C7A 62.7(7)
C6 C3C C7A 126.4(7)
C8 C3C C6A 129.7(9)
C7A C3C C6A 113.4(9)
C8 C3C C2Z 109.4(4)
C6 C3C C2Z 112.5(6)
C7A C3C C2Z 118.1(6)
C6A C3C C2Z 114.1(8)
C8 C3C C7 106.7(6)
C6 C3C C7 107.0(6)
C6A C3C C7 85.3(7)
C2Z C3C C7 105.2(4)
C6 C3C C8A 78.3(7)
C7A C3C C8A 103.7(8)
C6A C3C C8A 99.4(9)
C2Z C3C C8A 105.1(5)
C7 C3C C8A 144.1(6)
C2F C3D H3DA 109.5
C2F C3D H3DB 109.5
H3DA C3D H3DB 109.5
C2F C3D H3DC 109.5
H3DA C3D H3DC 109.5
H3DB C3D H3DC 109.5
C2V C3E H3EA 109.5
C2V C3E H3EB 109.5
H3EA C3E H3EB 109.5
C2V C3E H3EC 109.5
H3EA C3E H3EC 109.5
H3EB C3E H3EC 109.5
C2F C3F H3FA 109.5
C2F C3F H3FB 109.5
H3FA C3F H3FB 109.5
C2F C3F H3FC 109.5
H3FA C3F H3FC 109.5
H3FB C3F H3FC 109.5
C2F C2 H2A 109.5
C2F C2 H2B 109.5
H2A C2 H2B 109.5
C2F C2 H2E 109.5
H2A C2 H2E 109.5
H2B C2 H2E 109.5
O10 C5 H5A 109.5
O10 C5 H5B 109.5
H5A C5 H5B 109.5
O10 C5 H5C 109.5
H5A C5 H5C 109.5
H5B C5 H5C 109.5
C3C C6 H6A 109.5
C3C C6 H6B 109.5
C3C C6 H6C 109.5
C3C C7 H7A 109.5
C3C C7 H7B 109.5
C3C C7 H7C 109.5
C3C C8 H8A 109.5
C3C C8 H8B 109.5
C3C C8 H8C 109.5
C3C C8A H8AA 109.5
C3C C8A H8AB 109.5
H8AA C8A H8AB 109.5
C3C C8A H8AC 109.5
H8AA C8A H8AC 109.5
H8AB C8A H8AC 109.5
C3C C7A H7AA 109.5
C3C C7A H7AB 109.5
H7AA C7A H7AB 109.5
C3C C7A H7AC 109.5
H7AA C7A H7AC 109.5
H7AB C7A H7AC 109.5
C3C C6A H6AA 109.5
C3C C6A H6AB 109.5
H6AA C6A H6AB 109.5
C3C C6A H6AC 109.5
H6AA C6A H6AC 109.5
H6AB C6A H6AC 109.5

loop_
_geom_bond_atom_site_label_1
_geom_bond_atom_site_label_2
_geom_bond_distance
V1 O1 1.597(2)
V1 O3 1.905(2)
V1 O2 1.905(2)
V1 N1 2.118(3)
V1 N2 2.126(3)
V2 O6 1.598(2)
V2 O7 1.903(2)
V2 O8 1.911(2)
V2 N4 2.117(3)
V2 N3 2.120(3)
C3 O5 1.369(4)
C3 C2Q 1.388(5)
C3 C1O 1.400(4)
C4 O10 1.374(4)
C4 C21 1.385(5)
C4 C1Z 1.393(4)
O2 C1V 1.324(3)
N2 C2H 1.298(4)
N2 C1B 1.444(4)
O7 C1N 1.323(3)
N3 C26 1.297(4)
N3 C1C 1.447(4)
N4 C1W 1.286(4)
N4 C1F 1.450(4)
C10 O9 1.375(4)
C10 C28 1.391(4)
C10 C1D 1.399(4)
N1 C2O 1.301(4)
N1 C1 1.435(4)
O8 C1S 1.324(3)
O4 C16 1.378(4)
O4 C1Y 1.410(4)
C16 C1J 1.386(4)
C16 C18 1.394(4)
O9 C29 1.422(4)
C19 C2J 1.386(4)
C19 C1T 1.424(4)
C19 C30 1.536(4)
O3 C1T 1.328(3)
C1 C1G 1.390(4)
C1 C1J 1.395(4)
O5 C39 1.421(4)
C1A C1L 1.387(4)
C1A C1B 1.396(4)
C1A H1A 0.9500
C1B C1O 1.384(4)
C1C C1D 1.379(4)
C1C C1E 1.385(4)
C1D H1D 0.9500
C1E C1X 1.385(4)
C1E H1E 0.9500
C1F C1Z 1.380(4)
C1F C1K 1.390(4)
C1G C1U 1.392(4)
C1G H1G 0.9500
C1H C2A 1.528(5)
C1H H1HA 0.9800
C1H H1HB 0.9800
C1H H1HC 0.9800
O10 C5 1.418(4)
C1J H1J 0.9500
C1K C2M 1.392(4)
C1K H1K 0.9500
C1L C2Q 1.385(4)
C1L H1L 0.9500
C1M C30 1.541(5)
C1M H1MA 0.9800
C1M H1MB 0.9800
C1M H1MC 0.9800
C1N C27 1.409(4)
C1N C1Q 1.430(4)
C1O H1O 0.9500
C1P C1R 1.514(5)
C1P H1PA 0.9800
C1P H1PB 0.9800
C1P H1PC 0.9800
C1Q C2R 1.385(4)
C1Q C2W 1.544(4)
C1R C33 1.534(4)
C1R C35 1.534(5)
C1R C2K 1.540(4)
C18 C1U 1.381(4)
C18 H18 0.9500
C1S C2Y 1.422(4)
C1S C2N 1.427(4)
C1T C22 1.416(4)
C1U H1U 0.9500
C1V C24 1.406(4)
C1V C2K 1.427(4)
C1W C2N 1.444(4)
C1W H1W 0.9500
C1X C28 1.378(4)
C1X H1X 0.9500
C1Y H1YA 0.9800
C1Y H1YB 0.9800
C1Y H1YC 0.9800
C1Z H1Z 0.9500
C21 C2M 1.380(5)
C21 H21 0.9500
C22 C2L 1.405(4)
C22 C2H 1.439(4)
C23 C2W 1.530(5)
C23 H23A 0.9800
C23 H23B 0.9800
C23 H23C 0.9800
C24 C2E 1.412(4)
C24 C2O 1.440(4)
C25 C2A 1.554(5)
C25 H25A 0.9800
C25 H25B 0.9800
C25 H25C 0.9800
C26 C27 1.441(4)
C26 H26 0.9500
C27 C2C 1.402(4)
C28 H28 0.9500
C29 H29A 0.9800
C29 H29B 0.9800
C29 H29C 0.9800
C2A C34 1.537(5)
C2A C2Y 1.543(4)
C2B C2K 1.397(4)
C2B C2G 1.402(4)
C2B H2BA 0.9500
C2C C2P 1.364(4)
C2C H2C 0.9500
C2D C2Y 1.399(4)
C2D C2Z 1.399(5)
C2D H2D 0.9500
C2E C2G 1.364(4)
C2E H2EA 0.9500
C2F C3F 1.529(5)
C2F C3D 1.530(4)
C2F C2P 1.538(4)
C2F C2 1.539(5)
C2G C2T 1.538(4)
C2H H2H 0.9500
C2I C2Z 1.369(4)
C2I C2N 1.401(4)
C2I H2I 0.9500
C2J C2X 1.402(4)
C2J H2J 0.9500
C2L C2X 1.379(4)
C2L H2L 0.9500
C2M H2M 0.9500
C2O H2O 0.9500
C2P C2R 1.410(4)
C2Q H2Q 0.9500
C2R H2R 0.9500
C2S C2V 1.542(5)
C2S H2SA 0.9800
C2S H2SB 0.9800
C2S H2SC 0.9800
C2T C3B 1.522(5)
C2T C2U 1.527(4)
C2T C32 1.547(5)
C2U H2UA 0.9800
C2U H2UB 0.9800
C2U H2UC 0.9800
C2V C3A 1.526(5)
C2V C3E 1.529(5)
C2V C2X 1.542(4)
C2W C31 1.529(5)
C2W C36 1.532(4)
C2Z C3C 1.535(5)
C30 C37 1.523(5)
C30 C38 1.542(5)
C31 H31A 0.9800
C31 H31B 0.9800
C31 H31C 0.9800
C32 H32A 0.9800
C32 H32B 0.9800
C32 H32C 0.9800
C33 H33A 0.9800
C33 H33B 0.9800
C33 H33C 0.9800
C34 H34A 0.9800
C34 H34B 0.9800
C34 H34C 0.9800
C35 H35A 0.9800
C35 H35B 0.9800
C35 H35C 0.9800
C36 H36A 0.9800
C36 H36B 0.9800
C36 H36C 0.9800
C37 H37A 0.9800
C37 H37B 0.9800
C37 H37C 0.9800
C38 H38A 0.9800
C38 H38B 0.9800
C38 H38C 0.9800
C39 H39A 0.9800
C39 H39B 0.9800
C39 H39C 0.9800
C3A H3AA 0.9800
C3A H3AB 0.9800
C3A H3AC 0.9800
C3B H3BA 0.9800
C3B H3BB 0.9800
C3B H3BC 0.9800
C3C C8 1.470(8)
C3C C6 1.484(9)
C3C C7A 1.492(11)
C3C C6A 1.507(13)
C3C C7 1.607(8)
C3C C8A 1.656(12)
C3D H3DA 0.9800
C3D H3DB 0.9800
C3D H3DC 0.9800
C3E H3EA 0.9800
C3E H3EB 0.9800
C3E H3EC 0.9800
C3F H3FA 0.9800
C3F H3FB 0.9800
C3F H3FC 0.9800
C2 H2A 0.9800
C2 H2B 0.9800
C2 H2E 0.9800
C5 H5A 0.9800
C5 H5B 0.9800
C5 H5C 0.9800
C6 H6A 0.9800
C6 H6B 0.9800
C6 H6C 0.9800
C7 H7A 0.9800
C7 H7B 0.9800
C7 H7C 0.9800
C8 H8A 0.9800
C8 H8B 0.9800
C8 H8C 0.9800
C8A H8AA 0.9800
C8A H8AB 0.9800
C8A H8AC 0.9800
C7A H7AA 0.9800
C7A H7AB 0.9800
C7A H7AC 0.9800
C6A H6AA 0.9800
C6A H6AB 0.9800
C6A H6AC 0.9800

loop_
_geom_torsion_atom_site_label_1
_geom_torsion_atom_site_label_2
_geom_torsion_atom_site_label_3
_geom_torsion_atom_site_label_4
_geom_torsion
O1 V1 O2 C1V 94.5(3)
O3 V1 O2 C1V -85.7(3)
N1 V1 O2 C1V -0.1(3)
N2 V1 O2 C1V -171.7(3)
O1 V1 N2 C2H -103.2(2)
O3 V1 N2 C2H 15.4(2)
O2 V1 N2 C2H 137.2(2)
O1 V1 N2 C1B 68.8(2)
O3 V1 N2 C1B -172.5(2)
O2 V1 N2 C1B -50.8(2)
O6 V2 O7 C1N -93.0(3)
O8 V2 O7 C1N 87.8(3)
N4 V2 O7 C1N 174.0(3)
N3 V2 O7 C1N 1.6(3)
O6 V2 N3 C26 114.5(2)
O7 V2 N3 C26 -5.9(2)
O8 V2 N3 C26 -127.4(2)
O6 V2 N3 C1C -62.0(2)
O7 V2 N3 C1C 177.6(2)
O8 V2 N3 C1C 56.1(2)
O6 V2 N4 C1W 102.4(3)
O7 V2 N4 C1W -137.1(3)
O8 V2 N4 C1W -15.6(3)
O6 V2 N4 C1F -68.0(2)
O7 V2 N4 C1F 52.5(2)
O8 V2 N4 C1F 173.9(2)
O1 V1 N1 C2O -114.8(2)
O3 V1 N1 C2O 126.5(2)
O2 V1 N1 C2O 4.7(2)
O1 V1 N1 C1 62.5(2)
O3 V1 N1 C1 -56.2(2)
O2 V1 N1 C1 -178.0(2)
O6 V2 O8 C1S -78.5(3)
O7 V2 O8 C1S 100.7(3)
N4 V2 O8 C1S 14.2(3)
N3 V2 O8 C1S -173.6(3)
C1Y O4 C16 C1J -2.4(4)
C1Y O4 C16 C18 175.9(3)
C28 C10 O9 C29 -173.0(3)
C1D C10 O9 C29 6.2(5)
O1 V1 O3 C1T 79.0(3)
O2 V1 O3 C1T -100.8(3)
N1 V1 O3 C1T 173.5(3)
N2 V1 O3 C1T -13.7(3)
C2O N1 C1 C1G 134.6(3)
V1 N1 C1 C1G -42.9(3)
C2O N1 C1 C1J -45.3(4)
V1 N1 C1 C1J 137.2(2)
C2Q C3 O5 C39 -10.2(5)
C1O C3 O5 C39 170.0(3)
C1L C1A C1B C1O 2.4(4)
C1L C1A C1B N2 -177.2(3)
C2H N2 C1B C1O -44.6(4)
V1 N2 C1B C1O 142.8(2)
C2H N2 C1B C1A 134.9(3)
V1 N2 C1B C1A -37.7(3)
C26 N3 C1C C1D 49.4(4)
V2 N3 C1C C1D -133.8(2)
C26 N3 C1C C1E -129.3(3)
V2 N3 C1C C1E 47.5(3)
C1E C1C C1D C10 -1.4(4)
N3 C1C C1D C10 179.9(3)
O9 C10 C1D C1C -177.3(3)
C28 C10 C1D C1C 1.9(4)
C1D C1C C1E C1X 0.4(5)
N3 C1C C1E C1X 179.1(3)
C1W N4 C1F C1Z 45.0(4)
V2 N4 C1F C1Z -143.9(2)
C1W N4 C1F C1K -133.6(3)
V2 N4 C1F C1K 37.5(4)
C1J C1 C1G C1U 1.4(4)
N1 C1 C1G C1U -178.5(3)
C21 C4 O10 C5 10.3(5)
C1Z C4 O10 C5 -170.0(3)
O4 C16 C1J C1 177.7(3)
C18 C16 C1J C1 -0.5(4)
C1G C1 C1J C16 -0.3(4)
N1 C1 C1J C16 179.6(3)
C1Z C1F C1K C2M -3.7(5)
N4 C1F C1K C2M 174.8(3)
C1B C1A C1L C2Q -0.9(5)
V2 O7 C1N C27 3.5(4)
V2 O7 C1N C1Q -176.7(2)
C1A C1B C1O C3 -1.4(5)
N2 C1B C1O C3 178.1(3)
O5 C3 C1O C1B 178.8(3)
C2Q C3 C1O C1B -1.0(5)
O7 C1N C1Q C2R -176.8(3)
C27 C1N C1Q C2R 3.0(4)
O7 C1N C1Q C2W 1.5(4)
C27 C1N C1Q C2W -178.7(3)
O4 C16 C18 C1U -178.2(3)
C1J C16 C18 C1U 0.1(5)
V2 O8 C1S C2Y 174.8(2)
V2 O8 C1S C2N -5.9(4)
V1 O3 C1T C22 5.0(5)
V1 O3 C1T C19 -176.8(2)
C2J C19 C1T O3 175.1(3)
C30 C19 C1T O3 -2.5(5)
C2J C19 C1T C22 -6.7(4)
C30 C19 C1T C22 175.7(3)
C16 C18 C1U C1G 1.0(5)
C1 C1G C1U C18 -1.8(5)
V1 O2 C1V C24 -3.7(4)
V1 O2 C1V C2K 176.4(2)
C1F N4 C1W C2N -177.9(3)
V2 N4 C1W C2N 11.2(5)
C1C C1E C1X C28 0.1(5)
C1K C1F C1Z C4 2.3(5)
N4 C1F C1Z C4 -176.2(3)
O10 C4 C1Z C1F -178.1(3)
C21 C4 C1Z C1F 1.6(5)
O10 C4 C21 C2M 175.8(3)
C1Z C4 C21 C2M -3.9(5)
O3 C1T C22 C2L -174.7(3)
C19 C1T C22 C2L 7.1(5)
O3 C1T C22 C2H 7.6(5)
C19 C1T C22 C2H -170.6(3)
O2 C1V C24 C2E -178.4(3)
C2K C1V C24 C2E 1.5(4)
O2 C1V C24 C2O 3.9(4)
C2K C1V C24 C2O -176.3(3)
C1C N3 C26 C27 -177.8(3)
V2 N3 C26 C27 5.6(4)
O7 C1N C27 C2C 176.0(3)
C1Q C1N C27 C2C -3.8(4)
O7 C1N C27 C26 -5.9(4)
C1Q C1N C27 C26 174.3(3)
N3 C26 C27 C2C 179.3(3)
N3 C26 C27 C1N 1.0(5)
C1E C1X C28 C10 0.4(5)
O9 C10 C28 C1X 177.9(3)
C1D C10 C28 C1X -1.4(5)
C1N C27 C2C C2P 1.8(4)
C26 C27 C2C C2P -176.5(3)
C1V C24 C2E C2G -1.4(5)
C2O C24 C2E C2G 176.5(3)
C24 C2E C2G C2B 0.5(4)
C24 C2E C2G C2T -179.5(3)
C2K C2B C2G C2E 0.2(5)
C2K C2B C2G C2T -179.8(3)
C1B N2 C2H C22 176.6(3)
V1 N2 C2H C22 -10.9(5)
C2L C22 C2H N2 178.9(3)
C1T C22 C2H N2 -3.3(5)
C1T C19 C2J C2X 2.0(5)
C30 C19 C2J C2X 179.6(3)
C2G C2B C2K C1V -0.1(5)
C2G C2B C2K C1R 178.8(3)
O2 C1V C2K C2B 179.1(3)
C24 C1V C2K C2B -0.8(4)
O2 C1V C2K C1R 0.2(4)
C24 C1V C2K C1R -179.6(3)
C1P C1R C2K C2B -114.0(3)
C33 C1R C2K C2B 5.7(4)
C35 C1R C2K C2B 124.4(3)
C1P C1R C2K C1V 64.8(4)
C33 C1R C2K C1V -175.5(3)
C35 C1R C2K C1V -56.8(4)
C1T C22 C2L C2X -2.4(5)
C2H C22 C2L C2X 175.5(3)
C4 C21 C2M C1K 2.4(5)
C1F C1K C2M C21 1.4(5)
C2Z C2I C2N C1S 2.6(5)
C2Z C2I C2N C1W -177.2(3)
O8 C1S C2N C2I 173.6(3)
C2Y C1S C2N C2I -7.1(5)
O8 C1S C2N C1W -6.6(5)
C2Y C1S C2N C1W 172.7(3)
N4 C1W C2N C2I -177.6(3)
N4 C1W C2N C1S 2.6(5)
C1 N1 C2O C24 176.7(3)
V1 N1 C2O C24 -5.9(4)
C1V C24 C2O N1 1.3(5)
C2E C24 C2O N1 -176.6(3)
C27 C2C C2P C2R 1.1(4)
C27 C2C C2P C2F 176.8(3)
C3F C2F C2P C2C 44.9(4)
C3D C2F C2P C2C 165.8(3)
C2 C2F C2P C2C -73.7(4)
C3F C2F C2P C2R -139.7(3)
C3D C2F C2P C2R -18.7(5)
C2 C2F C2P C2R 101.8(4)
C1A C1L C2Q C3 -1.4(5)
O5 C3 C2Q C1L -177.4(3)
C1O C3 C2Q C1L 2.4(5)
C1N C1Q C2R C2P -0.2(5)
C2W C1Q C2R C2P -178.5(3)
C2C C2P C2R C1Q -1.9(5)
C2F C2P C2R C1Q -177.6(3)
C2E C2G C2T C3B 175.7(3)
C2B C2G C2T C3B -4.3(5)
C2E C2G C2T C2U 55.8(4)
C2B C2G C2T C2U -124.2(3)
C2E C2G C2T C32 -62.9(4)
C2B C2G C2T C32 117.1(3)
C2R C1Q C2W C31 110.8(3)
C1N C1Q C2W C31 -67.5(4)
C2R C1Q C2W C23 -127.6(3)
C1N C1Q C2W C23 54.2(4)
C2R C1Q C2W C36 -8.2(4)
C1N C1Q C2W C36 173.5(3)
C22 C2L C2X C2J -2.4(5)
C22 C2L C2X C2V 175.5(3)
C19 C2J C2X C2L 2.6(5)
C19 C2J C2X C2V -175.2(3)
C3A C2V C2X C2L 53.8(5)
C3E C2V C2X C2L 174.9(3)
C2S C2V C2X C2L -65.5(4)
C3A C2V C2X C2J -128.4(4)
C3E C2V C2X C2J -7.4(5)
C2S C2V C2X C2J 112.3(4)
C2Z C2D C2Y C1S -2.3(5)
C2Z C2D C2Y C2A -178.4(3)
O8 C1S C2Y C2D -174.0(3)
C2N C1S C2Y C2D 6.7(4)
O8 C1S C2Y C2A 2.1(5)
C2N C1S C2Y C2A -177.2(3)
C1H C2A C2Y C2D 106.7(3)
C34 C2A C2Y C2D -12.1(4)
C25 C2A C2Y C2D -132.1(3)
C1H C2A C2Y C1S -69.3(4)
C34 C2A C2Y C1S 171.9(3)
C25 C2A C2Y C1S 52.0(4)
C2N C2I C2Z C2D 2.0(5)
C2N C2I C2Z C3C -176.0(3)
C2Y C2D C2Z C2I -2.2(5)
C2Y C2D C2Z C3C 175.8(3)
C2J C19 C30 C37 130.2(3)
C1T C19 C30 C37 -52.4(4)
C2J C19 C30 C1M -107.5(3)
C1T C19 C30 C1M 70.0(4)
C2J C19 C30 C38 10.5(5)
C1T C19 C30 C38 -172.0(3)
C2I C2Z C3C C8 116.7(6)
C2D C2Z C3C C8 -61.2(7)
C2I C2Z C3C C6 -12.9(7)
C2D C2Z C3C C6 169.2(6)
C2I C2Z C3C C7A -174.6(9)
C2D C2Z C3C C7A 7.5(10)
C2I C2Z C3C C6A -37.4(9)
C2D C2Z C3C C6A 144.7(8)
C2I C2Z C3C C7 -129.0(5)
C2D C2Z C3C C7 53.0(5)
C2I C2Z C3C C8A 70.5(7)
C2D C2Z C3C C8A -107.4(7)

loop_
_platon_squeeze_void_nr
_platon_squeeze_void_average_x
_platon_squeeze_void_average_y
_platon_squeeze_void_average_z
_platon_squeeze_void_volume
_platon_squeeze_void_count_electrons
1 0.500 0.552 0.448 527.5 146.9
